data_4109545
loop_
_publ_author_name
'Haifeng Du'
'Weicheng Yuan'
'Baoguo Zhao'
'Yian Shi'

_publ_section_title
;
 A Pd(0)-Catalyzed Diamination of Terminal Olefins at Allylic and
 Homoallylic Carbons via Formal C-H Activation under Solvent-Free
 Conditions
;
_journal_name_full 'Journal of the American Chemical Society'
_journal_page_first 7496
_journal_page_last 7497
_journal_paper_doi 10.1021/ja072080d
_journal_volume 129
_journal_year 2007
_chemical_absolute_configuration unk
_chemical_formula_sum 'C28 H50 N4 O2'
_chemical_formula_weight 474.72
_chemical_name_systematic
;
 ?
;
_space_group_IT_number 19
_symmetry_cell_setting orthorhombic
_symmetry_space_group_name_Hall 'P 2ac 2ab'
_symmetry_space_group_name_H-M 'P 21 21 21'
_atom_sites_solution_hydrogens geom
_atom_sites_solution_primary direct
_atom_sites_solution_secondary difmap
_audit_creation_method 'Bruker SHELXTL'
_cell_angle_alpha 90.00
_cell_angle_beta 90.00
_cell_angle_gamma 90.00
_cell_formula_units_Z 8
_cell_length_a 15.5328(6)
_cell_length_b 15.6066(6)
_cell_length_c 24.5182(8)
_cell_measurement_reflns_used 9731
_cell_measurement_temperature 100(2)
_cell_volume 5943.6(4)
_computing_cell_refinement 'Bruker SMART'
_computing_data_collection 'Bruker SMART'
_computing_data_reduction 'Bruker SAINT'
_computing_molecular_graphics 'Bruker SHELXTL'
_computing_publication_material 'Bruker SHELXTL'
_computing_structure_refinement 'Bruker SHELXTL'
_computing_structure_solution 'Bruker SHELXTL'
_diffrn_ambient_temperature 100(2)
_diffrn_measured_fraction_theta_full 0.998
_diffrn_measured_fraction_theta_max 0.998
_diffrn_measurement_device_type 'Bruker Kappa Apex2'
_diffrn_measurement_method 'phi and omega scans'
_diffrn_radiation_monochromator graphite
_diffrn_radiation_source 'fine-focus sealed tube'
_diffrn_radiation_type MoK\a
_diffrn_radiation_wavelength 0.71073
_diffrn_reflns_av_R_equivalents 0.0556
_diffrn_reflns_av_sigmaI/netI 0.0643
_diffrn_reflns_limit_h_max 22
_diffrn_reflns_limit_h_min -22
_diffrn_reflns_limit_k_max 22
_diffrn_reflns_limit_k_min -21
_diffrn_reflns_limit_l_max 33
_diffrn_reflns_limit_l_min -36
_diffrn_reflns_number 121000
_diffrn_reflns_theta_full 31.51
_diffrn_reflns_theta_max 31.51
_diffrn_reflns_theta_min 1.85
_exptl_absorpt_coefficient_mu 0.067
_exptl_absorpt_correction_T_max 0.9807
_exptl_absorpt_correction_T_min 0.9663
_exptl_absorpt_correction_type multi-scan
_exptl_absorpt_process_details 'SADABS, Sheldrick, 1997'
_exptl_crystal_colour colorless
_exptl_crystal_density_diffrn 1.061
_exptl_crystal_description cube
_exptl_crystal_F_000 2096
_exptl_crystal_size_max 0.52
_exptl_crystal_size_mid 0.34
_exptl_crystal_size_min 0.29
_refine_diff_density_max 0.346
_refine_diff_density_min -0.211
_refine_diff_density_rms 0.049
_refine_ls_goodness_of_fit_ref 1.026
_refine_ls_hydrogen_treatment constr
_refine_ls_matrix_type full
_refine_ls_number_parameters 613
_refine_ls_number_reflns 19737
_refine_ls_number_restraints 0
_refine_ls_restrained_S_all 1.026
_refine_ls_R_factor_all 0.0966
_refine_ls_R_factor_gt 0.0542
_refine_ls_shift/su_max 0.000
_refine_ls_shift/su_mean 0.000
_refine_ls_structure_factor_coef Fsqd
_refine_ls_weighting_details 'calc w=1/[\s^2^(Fo^2^)+(0.0591P)^2^+1.2070P] where P=(Fo^2^+2Fc^2^)/3'
_refine_ls_weighting_scheme calc
_refine_ls_wR_factor_gt 0.1176
_refine_ls_wR_factor_ref 0.1358
_reflns_number_gt 13804
_reflns_number_total 19737
_reflns_threshold_expression >2sigma(I)
_cod_data_source_file ja072080dsi20070510_124134.cif
_cod_data_source_block ys161r_0m
_cod_database_code 4109545

loop_
_symmetry_equiv_pos_as_xyz
'x, y, z'
'-x+1/2, -y, z+1/2'
'-x, y+1/2, -z+1/2'
'x+1/2, -y+1/2, -z'

loop_
_atom_site_label
_atom_site_type_symbol
_atom_site_fract_x
_atom_site_fract_y
_atom_site_fract_z
_atom_site_U_iso_or_equiv
_atom_site_adp_type
_atom_site_occupancy
_atom_site_symmetry_multiplicity
_atom_site_calc_flag
_atom_site_refinement_flags
O1 O -0.53210(8) 0.14156(8) 0.36394(5) 0.0276(3) Uani 1 1 d .
O2 O 0.00233(8) 0.08539(8) 0.13689(5) 0.0281(3) Uani 1 1 d .
N1 N -0.49186(8) 0.16030(9) 0.27339(6) 0.0198(3) Uani 1 1 d .
N2 N -0.40520(9) 0.08566(10) 0.32843(6) 0.0252(3) Uani 1 1 d .
N3 N -0.12358(9) 0.03313(9) 0.17590(6) 0.0221(3) Uani 1 1 d .
N4 N -0.03396(8) 0.10931(9) 0.22783(6) 0.0194(3) Uani 1 1 d .
C1 C -0.48183(10) 0.12984(11) 0.32591(7) 0.0212(3) Uani 1 1 d .
C2 C -0.36346(10) 0.08387(10) 0.27438(7) 0.0189(3) Uani 1 1 d .
H2A H -0.3441 0.0244 0.2655 0.023 Uiso 1 1 calc R
C3 C -0.43728(10) 0.11121(10) 0.23574(7) 0.0185(3) Uani 1 1 d .
H3A H -0.4148 0.1492 0.2062 0.022 Uiso 1 1 calc R
C4 C -0.48317(11) 0.03494(11) 0.21157(7) 0.0237(3) Uani 1 1 d .
H4A H -0.5116 -0.0033 0.2357 0.028 Uiso 1 1 calc R
C5 C -0.48615(13) 0.01813(13) 0.15880(8) 0.0320(4) Uani 1 1 d .
H5A H -0.4583 0.0552 0.1336 0.038 Uiso 1 1 calc R
H5B H -0.5161 -0.0310 0.1460 0.038 Uiso 1 1 calc R
C6 C -0.56659(10) 0.21356(11) 0.25662(7) 0.0208(3) Uani 1 1 d .
C7 C -0.56823(13) 0.29494(12) 0.29126(8) 0.0319(4) Uani 1 1 d .
H7A H -0.5134 0.3253 0.2873 0.048 Uiso 1 1 calc R
H7B H -0.5770 0.2797 0.3296 0.048 Uiso 1 1 calc R
H7C H -0.6153 0.3320 0.2790 0.048 Uiso 1 1 calc R
C8 C -0.65142(11) 0.16386(13) 0.26253(8) 0.0311(4) Uani 1 1 d .
H8A H -0.6595 0.1473 0.3007 0.047 Uiso 1 1 calc R
H8B H -0.6494 0.1124 0.2397 0.047 Uiso 1 1 calc R
H8C H -0.6995 0.2002 0.2509 0.047 Uiso 1 1 calc R
C9 C -0.55537(12) 0.23855(12) 0.19676(7) 0.0271(4) Uani 1 1 d .
H9A H -0.5015 0.2705 0.1923 0.041 Uiso 1 1 calc R
H9B H -0.6039 0.2745 0.1853 0.041 Uiso 1 1 calc R
H9C H -0.5536 0.1867 0.1742 0.041 Uiso 1 1 calc R
C10 C -0.38243(12) 0.02669(12) 0.37399(7) 0.0253(4) Uani 1 1 d .
C11 C -0.29157(13) -0.00806(17) 0.36631(9) 0.0465(6) Uani 1 1 d .
H11A H -0.2883 -0.0394 0.3317 0.070 Uiso 1 1 calc R
H11B H -0.2775 -0.0468 0.3965 0.070 Uiso 1 1 calc R
H11C H -0.2506 0.0396 0.3658 0.070 Uiso 1 1 calc R
C12 C -0.38621(16) 0.07528(14) 0.42826(8) 0.0410(5) Uani 1 1 d .
H12A H -0.3440 0.1220 0.4279 0.061 Uiso 1 1 calc R
H12B H -0.3730 0.0359 0.4583 0.061 Uiso 1 1 calc R
H12C H -0.4441 0.0990 0.4334 0.061 Uiso 1 1 calc R
C13 C -0.44595(14) -0.04763(13) 0.37398(9) 0.0384(5) Uani 1 1 d .
H13A H -0.4425 -0.0780 0.3391 0.058 Uiso 1 1 calc R
H13B H -0.5045 -0.0256 0.3791 0.058 Uiso 1 1 calc R
H13C H -0.4318 -0.0871 0.4037 0.058 Uiso 1 1 calc R
C14 C -0.28720(10) 0.14616(10) 0.27110(7) 0.0190(3) Uani 1 1 d .
H14A H -0.3095 0.2055 0.2697 0.023 Uiso 1 1 calc R
H14B H -0.2521 0.1405 0.3046 0.023 Uiso 1 1 calc R
C15 C -0.22965(10) 0.13062(10) 0.22145(7) 0.0187(3) Uani 1 1 d .
H15A H -0.1934 0.1819 0.2156 0.022 Uiso 1 1 calc R
H15B H -0.2666 0.1236 0.1889 0.022 Uiso 1 1 calc R
C16 C -0.17094(10) 0.05190(10) 0.22649(6) 0.0183(3) Uani 1 1 d .
H16A H -0.2047 0.0007 0.2385 0.022 Uiso 1 1 calc R
C17 C -0.09481(10) 0.06830(10) 0.26555(7) 0.0187(3) Uani 1 1 d .
H17A H -0.1119 0.1088 0.2952 0.022 Uiso 1 1 calc R
C18 C -0.06048(11) -0.01440(11) 0.28931(8) 0.0256(4) Uani 1 1 d .
H18A H -0.0386 -0.0561 0.2647 0.031 Uiso 1 1 calc R
C19 C -0.05878(13) -0.03272(13) 0.34177(8) 0.0349(4) Uani 1 1 d .
H19A H -0.0801 0.0074 0.3676 0.042 Uiso 1 1 calc R
H19B H -0.0362 -0.0861 0.3538 0.042 Uiso 1 1 calc R
C20 C -0.04652(10) 0.07657(11) 0.17584(7) 0.0209(3) Uani 1 1 d .
C21 C -0.16210(12) -0.00533(12) 0.12600(7) 0.0289(4) Uani 1 1 d .
C22 C -0.24524(12) -0.05233(14) 0.14173(8) 0.0348(5) Uani 1 1 d .
H22A H -0.2874 -0.0109 0.1555 0.052 Uiso 1 1 calc R
H22B H -0.2327 -0.0947 0.1701 0.052 Uiso 1 1 calc R
H22C H -0.2688 -0.0814 0.1096 0.052 Uiso 1 1 calc R
C23 C -0.09886(13) -0.07172(15) 0.10326(9) 0.0440(6) Uani 1 1 d .
H23A H -0.0453 -0.0431 0.0925 0.066 Uiso 1 1 calc R
H23B H -0.1244 -0.0998 0.0714 0.066 Uiso 1 1 calc R
H23C H -0.0864 -0.1147 0.1313 0.066 Uiso 1 1 calc R
C24 C -0.18178(15) 0.06426(16) 0.08337(8) 0.0425(5) Uani 1 1 d .
H24A H -0.2220 0.1061 0.0989 0.064 Uiso 1 1 calc R
H24B H -0.2076 0.0378 0.0510 0.064 Uiso 1 1 calc R
H24C H -0.1283 0.0933 0.0731 0.064 Uiso 1 1 calc R
C25 C 0.04807(10) 0.15052(11) 0.24493(7) 0.0238(3) Uani 1 1 d .
C26 C 0.06144(14) 0.23043(13) 0.20958(8) 0.0349(4) Uani 1 1 d .
H26A H 0.0119 0.2688 0.2136 0.052 Uiso 1 1 calc R
H26B H 0.0671 0.2134 0.1713 0.052 Uiso 1 1 calc R
H26C H 0.1139 0.2602 0.2212 0.052 Uiso 1 1 calc R
C27 C 0.12307(11) 0.08765(14) 0.23908(9) 0.0365(5) Uani 1 1 d .
H27A H 0.1284 0.0700 0.2009 0.055 Uiso 1 1 calc R
H27B H 0.1124 0.0372 0.2619 0.055 Uiso 1 1 calc R
H27C H 0.1765 0.1155 0.2508 0.055 Uiso 1 1 calc R
C28 C 0.04029(13) 0.17921(14) 0.30421(8) 0.0341(4) Uani 1 1 d .
H28A H -0.0071 0.2203 0.3076 0.051 Uiso 1 1 calc R
H28B H 0.0942 0.2064 0.3157 0.051 Uiso 1 1 calc R
H28C H 0.0288 0.1293 0.3274 0.051 Uiso 1 1 calc R
O1A O 0.65417(8) 0.79034(8) -0.11616(5) 0.0271(3) Uani 1 1 d .
O2A O 0.62620(8) 0.25863(8) 0.11232(5) 0.0275(3) Uani 1 1 d .
N1A N 0.69354(11) 0.65650(9) -0.08271(6) 0.0265(3) Uani 1 1 d .
N2A N 0.62857(9) 0.74854(9) -0.02630(5) 0.0200(3) Uani 1 1 d .
N3A N 0.69708(10) 0.37145(9) 0.06915(6) 0.0230(3) Uani 1 1 d .
N4A N 0.60409(9) 0.29266(9) 0.02092(6) 0.0209(3) Uani 1 1 d .
C1A C 0.65860(11) 0.73752(10) -0.07913(7) 0.0214(3) Uani 1 1 d .
C2A C 0.68631(11) 0.61161(10) -0.02988(6) 0.0188(3) Uani 1 1 d .
H2AA H 0.7419 0.5826 -0.0208 0.023 Uiso 1 1 calc R
C3A C 0.66996(11) 0.68649(10) 0.00998(7) 0.0196(3) Uani 1 1 d .
H3AA H 0.6292 0.6684 0.0394 0.024 Uiso 1 1 calc R
C4A C 0.75320(12) 0.71894(11) 0.03462(7) 0.0251(4) Uani 1 1 d .
H4AA H 0.7955 0.7422 0.0109 0.030 Uiso 1 1 calc R
C5A C 0.76993(14) 0.71657(13) 0.08729(8) 0.0352(4) Uani 1 1 d .
H5AA H 0.7287 0.6936 0.1119 0.042 Uiso 1 1 calc R
H5AB H 0.8232 0.7378 0.1007 0.042 Uiso 1 1 calc R
C6A C 0.58872(12) 0.82976(11) -0.00738(7) 0.0247(4) Uani 1 1 d .
C7A C 0.50899(13) 0.84845(15) -0.04208(9) 0.0391(5) Uani 1 1 d .
H7AA H 0.4686 0.8004 -0.0393 0.059 Uiso 1 1 calc R
H7AB H 0.5262 0.8561 -0.0802 0.059 Uiso 1 1 calc R
H7AC H 0.4811 0.9008 -0.0289 0.059 Uiso 1 1 calc R
C8A C 0.65384(14) 0.90371(12) -0.01101(8) 0.0329(4) Uani 1 1 d .
H8AA H 0.6719 0.9112 -0.0490 0.049 Uiso 1 1 calc R
H8AB H 0.7042 0.8904 0.0115 0.049 Uiso 1 1 calc R
H8AC H 0.6270 0.9566 0.0021 0.049 Uiso 1 1 calc R
C9A C 0.55999(13) 0.81875(12) 0.05200(7) 0.0302(4) Uani 1 1 d .
H9AA H 0.5174 0.7726 0.0543 0.045 Uiso 1 1 calc R
H9AB H 0.5343 0.8723 0.0650 0.045 Uiso 1 1 calc R
H9AC H 0.6099 0.8044 0.0746 0.045 Uiso 1 1 calc R
C10A C 0.74576(12) 0.62672(11) -0.12974(7) 0.0265(4) Uani 1 1 d .
C11A C 0.69386(14) 0.63686(14) -0.18274(8) 0.0374(5) Uani 1 1 d .
H11D H 0.6416 0.6018 -0.1807 0.056 Uiso 1 1 calc R
H11E H 0.7289 0.6181 -0.2137 0.056 Uiso 1 1 calc R
H11F H 0.6780 0.6972 -0.1876 0.056 Uiso 1 1 calc R
C12A C 0.76937(17) 0.53248(12) -0.12306(9) 0.0420(5) Uani 1 1 d .
H12D H 0.7167 0.4979 -0.1219 0.063 Uiso 1 1 calc R
H12E H 0.8016 0.5247 -0.0891 0.063 Uiso 1 1 calc R
H12F H 0.8049 0.5142 -0.1540 0.063 Uiso 1 1 calc R
C13A C 0.82874(12) 0.67965(12) -0.13195(9) 0.0333(4) Uani 1 1 d .
H13D H 0.8608 0.6721 -0.0979 0.050 Uiso 1 1 calc R
H13E H 0.8143 0.7403 -0.1367 0.050 Uiso 1 1 calc R
H13F H 0.8641 0.6604 -0.1627 0.050 Uiso 1 1 calc R
C14A C 0.61248(11) 0.54696(10) -0.02877(7) 0.0209(3) Uani 1 1 d .
H14C H 0.6150 0.5111 -0.0621 0.025 Uiso 1 1 calc R
H14D H 0.5570 0.5782 -0.0291 0.025 Uiso 1 1 calc R
C15A C 0.61605(11) 0.48876(10) 0.02167(7) 0.0215(3) Uani 1 1 d .
H15C H 0.6289 0.5243 0.0541 0.026 Uiso 1 1 calc R
H15D H 0.5587 0.4624 0.0272 0.026 Uiso 1 1 calc R
C16A C 0.68371(11) 0.41734(10) 0.01737(7) 0.0206(3) Uani 1 1 d .
H16B H 0.7395 0.4409 0.0035 0.025 Uiso 1 1 calc R
C17A C 0.65246(11) 0.34329(10) -0.01929(7) 0.0205(3) Uani 1 1 d .
H17B H 0.6133 0.3652 -0.0485 0.025 Uiso 1 1 calc R
C18A C 0.72687(12) 0.29523(12) -0.04374(7) 0.0266(4) Uani 1 1 d .
H18B H 0.7647 0.2662 -0.0196 0.032 Uiso 1 1 calc R
C19A C 0.74330(13) 0.29056(14) -0.09671(8) 0.0366(5) Uani 1 1 d .
H19C H 0.7068 0.3188 -0.1220 0.044 Uiso 1 1 calc R
H19D H 0.7916 0.2590 -0.1093 0.044 Uiso 1 1 calc R
C20A C 0.64098(11) 0.30290(10) 0.07206(7) 0.0207(3) Uani 1 1 d .
C21A C 0.74707(11) 0.40418(11) 0.11678(7) 0.0254(4) Uani 1 1 d .
C22A C 0.80987(13) 0.47292(12) 0.09680(8) 0.0343(4) Uani 1 1 d .
H22D H 0.7775 0.5213 0.0817 0.051 Uiso 1 1 calc R
H22E H 0.8472 0.4487 0.0685 0.051 Uiso 1 1 calc R
H22F H 0.8451 0.4928 0.1274 0.051 Uiso 1 1 calc R
C23A C 0.79961(13) 0.33019(13) 0.14084(8) 0.0334(4) Uani 1 1 d .
H23D H 0.7605 0.2853 0.1538 0.050 Uiso 1 1 calc R
H23E H 0.8343 0.3513 0.1714 0.050 Uiso 1 1 calc R
H23F H 0.8377 0.3066 0.1127 0.050 Uiso 1 1 calc R
C24A C 0.68710(14) 0.44055(13) 0.16045(8) 0.0345(4) Uani 1 1 d .
H24D H 0.6474 0.3957 0.1727 0.052 Uiso 1 1 calc R
H24E H 0.6542 0.4885 0.1452 0.052 Uiso 1 1 calc R
H24F H 0.7213 0.4608 0.1915 0.052 Uiso 1 1 calc R
C25A C 0.54781(11) 0.21911(10) 0.00673(7) 0.0215(3) Uani 1 1 d .
C26A C 0.46797(12) 0.22133(13) 0.04336(8) 0.0315(4) Uani 1 1 d .
H26D H 0.4856 0.2166 0.0816 0.047 Uiso 1 1 calc R
H26E H 0.4300 0.1733 0.0341 0.047 Uiso 1 1 calc R
H26F H 0.4372 0.2754 0.0378 0.047 Uiso 1 1 calc R
C27A C 0.59574(13) 0.13395(11) 0.01346(9) 0.0346(4) Uani 1 1 d .
H27D H 0.6471 0.1339 -0.0098 0.052 Uiso 1 1 calc R
H27E H 0.5578 0.0866 0.0028 0.052 Uiso 1 1 calc R
H27F H 0.6130 0.1269 0.0516 0.052 Uiso 1 1 calc R
C28A C 0.51858(13) 0.22824(12) -0.05273(8) 0.0290(4) Uani 1 1 d .
H28D H 0.5690 0.2271 -0.0768 0.044 Uiso 1 1 calc R
H28E H 0.4880 0.2827 -0.0573 0.044 Uiso 1 1 calc R
H28F H 0.4801 0.1807 -0.0621 0.044 Uiso 1 1 calc R

loop_
_atom_site_aniso_label
_atom_site_aniso_U_11
_atom_site_aniso_U_22
_atom_site_aniso_U_33
_atom_site_aniso_U_23
_atom_site_aniso_U_13
_atom_site_aniso_U_12
O1 0.0283(6) 0.0347(7) 0.0197(6) -0.0006(5) 0.0052(5) 0.0002(5)
O2 0.0264(6) 0.0353(7) 0.0226(6) -0.0071(5) 0.0086(5) -0.0098(5)
N1 0.0195(6) 0.0231(7) 0.0166(7) -0.0010(5) 0.0015(5) 0.0011(5)
N2 0.0213(6) 0.0366(8) 0.0178(7) 0.0079(6) 0.0038(6) 0.0030(6)
N3 0.0199(6) 0.0289(7) 0.0173(7) -0.0073(6) 0.0037(5) -0.0054(6)
N4 0.0177(6) 0.0244(7) 0.0160(7) -0.0026(5) 0.0014(5) -0.0023(5)
C1 0.0219(8) 0.0241(8) 0.0177(8) 0.0006(6) -0.0014(6) -0.0034(6)
C2 0.0185(7) 0.0223(8) 0.0160(8) 0.0009(6) 0.0006(6) -0.0003(6)
C3 0.0189(7) 0.0195(7) 0.0171(8) 0.0001(6) 0.0015(6) -0.0011(6)
C4 0.0223(8) 0.0231(8) 0.0257(9) -0.0015(7) 0.0003(7) 0.0000(6)
C5 0.0370(10) 0.0302(10) 0.0288(10) -0.0075(8) -0.0042(8) -0.0014(8)
C6 0.0183(7) 0.0220(8) 0.0222(8) 0.0012(6) -0.0003(6) 0.0011(6)
C7 0.0381(10) 0.0266(9) 0.0308(10) -0.0047(8) -0.0025(8) 0.0069(8)
C8 0.0205(8) 0.0339(10) 0.0388(11) 0.0041(8) 0.0002(8) -0.0003(7)
C9 0.0276(9) 0.0305(9) 0.0230(9) 0.0037(7) -0.0019(7) 0.0051(7)
C10 0.0282(8) 0.0292(9) 0.0185(8) 0.0065(7) 0.0015(7) 0.0013(7)
C11 0.0329(11) 0.0658(15) 0.0408(13) 0.0263(11) 0.0037(9) 0.0143(10)
C12 0.0591(14) 0.0381(11) 0.0257(10) 0.0012(9) -0.0119(10) 0.0046(10)
C13 0.0411(11) 0.0266(10) 0.0474(13) 0.0056(9) 0.0035(10) 0.0007(9)
C14 0.0188(7) 0.0199(7) 0.0182(8) -0.0020(6) -0.0005(6) 0.0000(6)
C15 0.0199(7) 0.0201(7) 0.0162(8) 0.0017(6) -0.0003(6) -0.0022(6)
C16 0.0193(7) 0.0206(7) 0.0150(7) -0.0020(6) 0.0030(6) -0.0022(6)
C17 0.0193(7) 0.0206(8) 0.0163(8) -0.0007(6) 0.0014(6) -0.0007(6)
C18 0.0254(8) 0.0231(8) 0.0283(10) 0.0025(7) 0.0019(7) 0.0029(7)
C19 0.0385(10) 0.0334(10) 0.0329(11) 0.0093(8) -0.0017(9) 0.0043(9)
C20 0.0200(7) 0.0224(8) 0.0203(8) -0.0030(6) 0.0014(6) -0.0026(6)
C21 0.0280(9) 0.0380(10) 0.0206(9) -0.0127(8) 0.0046(7) -0.0126(8)
C22 0.0286(9) 0.0427(11) 0.0331(11) -0.0177(9) 0.0063(8) -0.0162(8)
C23 0.0354(10) 0.0483(13) 0.0484(13) -0.0305(11) 0.0186(10) -0.0155(10)
C24 0.0452(12) 0.0600(14) 0.0224(10) -0.0037(9) -0.0053(9) -0.0211(11)
C25 0.0192(7) 0.0280(8) 0.0242(9) -0.0052(7) -0.0006(6) -0.0039(7)
C26 0.0404(11) 0.0316(10) 0.0327(11) -0.0025(8) 0.0001(9) -0.0158(8)
C27 0.0197(8) 0.0441(11) 0.0458(12) -0.0055(9) -0.0017(8) 0.0003(8)
C28 0.0296(9) 0.0474(12) 0.0253(10) -0.0089(8) -0.0031(8) -0.0127(9)
O1A 0.0392(7) 0.0250(6) 0.0172(6) 0.0050(5) 0.0019(5) 0.0023(5)
O2A 0.0335(7) 0.0265(6) 0.0226(6) 0.0081(5) -0.0003(5) -0.0036(5)
N1A 0.0433(9) 0.0179(7) 0.0183(7) 0.0025(5) 0.0094(7) 0.0017(6)
N2A 0.0265(7) 0.0195(6) 0.0139(7) 0.0003(5) 0.0008(5) 0.0011(5)
N3A 0.0290(7) 0.0201(7) 0.0199(7) 0.0042(5) -0.0033(6) -0.0039(6)
N4A 0.0251(7) 0.0199(7) 0.0178(7) 0.0027(5) 0.0010(6) -0.0034(6)
C1A 0.0264(8) 0.0204(8) 0.0172(8) -0.0005(6) 0.0025(6) -0.0021(6)
C2A 0.0247(8) 0.0158(7) 0.0160(8) 0.0016(6) 0.0004(6) -0.0006(6)
C3A 0.0231(8) 0.0185(7) 0.0173(8) 0.0016(6) 0.0007(6) -0.0013(6)
C4A 0.0281(9) 0.0199(8) 0.0271(9) -0.0011(7) -0.0046(7) -0.0010(7)
C5A 0.0433(11) 0.0319(10) 0.0304(11) -0.0022(8) -0.0119(9) 0.0001(9)
C6A 0.0290(9) 0.0237(8) 0.0215(9) 0.0008(7) 0.0024(7) 0.0055(7)
C7A 0.0339(10) 0.0490(12) 0.0345(11) 0.0039(9) -0.0003(9) 0.0156(10)
C8A 0.0448(11) 0.0210(8) 0.0330(11) -0.0042(7) 0.0094(9) 0.0006(8)
C9A 0.0367(10) 0.0311(9) 0.0228(9) -0.0004(7) 0.0083(8) 0.0064(8)
C10A 0.0368(10) 0.0241(8) 0.0186(9) -0.0016(7) 0.0064(7) 0.0013(7)
C11A 0.0434(11) 0.0422(11) 0.0266(10) -0.0124(9) 0.0001(9) 0.0004(9)
C12A 0.0682(15) 0.0227(9) 0.0351(11) -0.0008(8) 0.0207(11) 0.0064(10)
C13A 0.0301(9) 0.0295(10) 0.0402(12) 0.0054(8) 0.0041(8) 0.0042(8)
C14A 0.0248(8) 0.0186(7) 0.0191(8) 0.0006(6) -0.0040(6) -0.0008(6)
C15A 0.0243(8) 0.0202(8) 0.0200(8) 0.0016(6) 0.0014(7) -0.0025(6)
C16A 0.0249(8) 0.0192(7) 0.0176(8) 0.0033(6) 0.0002(6) -0.0018(6)
C17A 0.0247(8) 0.0191(7) 0.0176(8) 0.0023(6) 0.0001(6) -0.0021(6)
C18A 0.0248(8) 0.0269(9) 0.0283(10) 0.0011(7) 0.0024(7) 0.0007(7)
C19A 0.0330(10) 0.0438(11) 0.0329(11) -0.0059(9) 0.0076(8) 0.0021(9)
C20A 0.0226(8) 0.0190(7) 0.0205(8) 0.0020(6) 0.0024(6) 0.0015(6)
C21A 0.0271(8) 0.0245(8) 0.0247(9) 0.0027(7) -0.0086(7) -0.0021(7)
C22A 0.0361(10) 0.0297(10) 0.0371(11) 0.0066(8) -0.0147(9) -0.0079(8)
C23A 0.0338(10) 0.0310(10) 0.0354(11) 0.0086(8) -0.0097(8) 0.0005(8)
C24A 0.0415(11) 0.0361(10) 0.0257(10) -0.0060(8) -0.0091(8) 0.0041(9)
C25A 0.0231(8) 0.0170(7) 0.0244(9) 0.0004(6) -0.0010(6) -0.0021(6)
C26A 0.0278(9) 0.0350(10) 0.0317(10) -0.0029(8) 0.0041(8) -0.0062(8)
C27A 0.0348(10) 0.0189(8) 0.0500(13) 0.0016(8) -0.0024(9) -0.0006(7)
C28A 0.0336(10) 0.0251(9) 0.0283(10) -0.0032(7) -0.0036(8) -0.0075(7)

loop_
_atom_type_symbol
_atom_type_description
_atom_type_scat_dispersion_real
_atom_type_scat_dispersion_imag
_atom_type_scat_source
C C 0.0033 0.0016 'International Tables Vol C Tables 4.2.6.8 and 6.1.1.4'
H H 0.0000 0.0000 'International Tables Vol C Tables 4.2.6.8 and 6.1.1.4'
N N 0.0061 0.0033 'International Tables Vol C Tables 4.2.6.8 and 6.1.1.4'
O O 0.0106 0.0060 'International Tables Vol C Tables 4.2.6.8 and 6.1.1.4'

loop_
_geom_angle_atom_site_label_1
_geom_angle_atom_site_label_2
_geom_angle_atom_site_label_3
_geom_angle
C1 N1 C3 109.95(13)
C1 N1 C6 122.59(13)
C3 N1 C6 124.67(13)
C1 N2 C2 110.43(13)
C1 N2 C10 123.24(14)
C2 N2 C10 123.88(14)
C20 N3 C16 109.75(13)
C20 N3 C21 123.20(14)
C16 N3 C21 124.91(13)
C20 N4 C17 109.12(13)
C20 N4 C25 122.60(13)
C17 N4 C25 124.19(13)
O1 C1 N2 126.10(16)
O1 C1 N1 125.73(15)
N2 C1 N1 108.16(14)
N2 C2 C14 111.99(13)
N2 C2 C3 102.65(12)
C14 C2 C3 111.42(13)
N1 C3 C4 112.69(13)
N1 C3 C2 100.77(12)
C4 C3 C2 111.90(13)
C5 C4 C3 123.92(17)
N1 C6 C7 108.92(14)
N1 C6 C9 108.62(13)
C7 C6 C9 108.87(15)
N1 C6 C8 111.20(14)
C7 C6 C8 110.68(15)
C9 C6 C8 108.49(14)
N2 C10 C13 108.46(15)
N2 C10 C11 110.30(15)
C13 C10 C11 109.21(17)
N2 C10 C12 109.65(15)
C13 C10 C12 110.62(17)
C11 C10 C12 108.60(18)
C15 C14 C2 113.11(13)
C14 C15 C16 114.20(13)
N3 C16 C15 112.86(13)
N3 C16 C17 99.97(12)
C15 C16 C17 111.87(13)
N4 C17 C18 112.78(13)
N4 C17 C16 100.06(12)
C18 C17 C16 111.56(13)
C19 C18 C17 124.60(17)
O2 C20 N3 126.45(15)
O2 C20 N4 125.93(15)
N3 C20 N4 107.63(13)
N3 C21 C23 108.30(16)
N3 C21 C22 108.92(14)
C23 C21 C22 107.92(16)
N3 C21 C24 110.72(15)
C23 C21 C24 110.95(17)
C22 C21 C24 109.95(17)
N4 C25 C28 109.12(14)
N4 C25 C27 110.40(14)
C28 C25 C27 109.75(16)
N4 C25 C26 107.96(14)
C28 C25 C26 108.10(16)
C27 C25 C26 111.44(16)
C1A N1A C2A 110.45(13)
C1A N1A C10A 123.48(14)
C2A N1A C10A 125.05(14)
C1A N2A C3A 109.74(13)
C1A N2A C6A 122.51(14)
C3A N2A C6A 123.92(13)
C20A N3A C16A 109.40(13)
C20A N3A C21A 123.56(14)
C16A N3A C21A 125.56(13)
C20A N4A C17A 109.44(13)
C20A N4A C25A 122.96(13)
C17A N4A C25A 124.04(13)
O1A C1A N1A 126.19(15)
O1A C1A N2A 126.03(15)
N1A C1A N2A 107.78(14)
N1A C2A C14A 112.70(14)
N1A C2A C3A 102.04(12)
C14A C2A C3A 111.41(13)
N2A C3A C4A 113.34(13)
N2A C3A C2A 100.86(12)
C4A C3A C2A 111.41(14)
C5A C4A C3A 123.36(18)
N2A C6A C7A 109.04(15)
N2A C6A C9A 108.81(14)
C7A C6A C9A 108.29(15)
N2A C6A C8A 110.40(14)
C7A C6A C8A 110.93(16)
C9A C6A C8A 109.32(15)
N1A C10A C12A 110.49(15)
N1A C10A C13A 108.57(15)
C12A C10A C13A 108.76(17)
N1A C10A C11A 109.75(15)
C12A C10A C11A 108.44(16)
C13A C10A C11A 110.83(16)
C2A C14A C15A 112.20(13)
C16A C15A C14A 113.50(14)
N3A C16A C15A 112.98(14)
N3A C16A C17A 100.51(12)
C15A C16A C17A 111.63(13)
N4A C17A C18A 113.10(14)
N4A C17A C16A 99.95(13)
C18A C17A C16A 111.38(14)
C19A C18A C17A 124.50(18)
O2A C20A N3A 126.56(16)
O2A C20A N4A 125.80(15)
N3A C20A N4A 107.64(14)
N3A C21A C24A 110.98(14)
N3A C21A C22A 108.72(14)
C24A C21A C22A 110.63(16)
N3A C21A C23A 108.69(14)
C24A C21A C23A 109.56(15)
C22A C21A C23A 108.18(15)
N4A C25A C26A 108.78(14)
N4A C25A C27A 111.06(14)
C26A C25A C27A 110.48(15)
N4A C25A C28A 108.98(13)
C26A C25A C28A 108.40(15)
C27A C25A C28A 109.08(15)

loop_
_geom_bond_atom_site_label_1
_geom_bond_atom_site_label_2
_geom_bond_distance
O1 C1 1.230(2)
O2 C20 1.2274(19)
N1 C1 1.381(2)
N1 C3 1.469(2)
N1 C6 1.486(2)
N2 C1 1.377(2)
N2 C2 1.475(2)
N2 C10 1.490(2)
N3 C20 1.376(2)
N3 C16 1.471(2)
N3 C21 1.489(2)
N4 C20 1.387(2)
N4 C17 1.469(2)
N4 C25 1.488(2)
C2 C14 1.535(2)
C2 C3 1.547(2)
C3 C4 1.509(2)
C4 C5 1.321(3)
C6 C7 1.528(2)
C6 C9 1.529(2)
C6 C8 1.536(2)
C10 C13 1.523(3)
C10 C11 1.524(3)
C10 C12 1.533(3)
C14 C15 1.530(2)
C15 C16 1.535(2)
C16 C17 1.543(2)
C17 C18 1.513(2)
C18 C19 1.318(3)
C21 C23 1.533(3)
C21 C22 1.535(2)
C21 C24 1.538(3)
C25 C28 1.525(2)
C25 C27 1.530(3)
C25 C26 1.533(3)
O1A C1A 1.228(2)
O2A C20A 1.227(2)
N1A C1A 1.379(2)
N1A C2A 1.477(2)
N1A C10A 1.484(2)
N2A C1A 1.387(2)
N2A C3A 1.464(2)
N2A C6A 1.485(2)
N3A C20A 1.382(2)
N3A C16A 1.472(2)
N3A C21A 1.493(2)
N4A C20A 1.388(2)
N4A C17A 1.470(2)
N4A C25A 1.484(2)
C2A C14A 1.528(2)
C2A C3A 1.544(2)
C3A C4A 1.514(2)
C4A C5A 1.318(3)
C6A C7A 1.531(3)
C6A C9A 1.532(2)
C6A C8A 1.537(3)
C10A C12A 1.525(3)
C10A C13A 1.532(3)
C10A C11A 1.538(3)
C14A C15A 1.536(2)
C15A C16A 1.535(2)
C16A C17A 1.542(2)
C17A C18A 1.503(2)
C18A C19A 1.326(3)
C21A C24A 1.528(3)
C21A C22A 1.531(3)
C21A C23A 1.532(2)
C25A C26A 1.531(2)
C25A C27A 1.532(2)
C25A C28A 1.533(2)
